data_2207287
loop_
_publ_author_name
'Ali, Hapipah M.'
'Abdul Halim, Siti Nadiah'
'Ng, Seik Weng'

_publ_section_title
;
 1<i>H</i>-Indole-3-carbaldehyde 2-nitrobenzoylhydrazone hemihydrate
;
_journal_coeditor_code LH6504
_journal_issue 11
_journal_name_full 'Acta Crystallographica Section E'
_journal_page_first o3651
_journal_page_last o3652
_journal_paper_doi 10.1107/S1600536805030266
_journal_volume 61
_journal_year 2005
_chemical_formula_iupac 'C16 H12 N4 O3, 0.5H2 O'
_chemical_formula_moiety 'C16 H12 N4 O3, 0.5H2 O'
_chemical_formula_sum 'C16 H13 N4 O3.5'
_chemical_formula_weight 317.30
_chemical_name_systematic
;
1H-Indole-3-carbaldehyde 2-nitrophenylhydrazone hemihydrate
;
_space_group_IT_number 15
_symmetry_cell_setting monoclinic
_symmetry_space_group_name_Hall '-C 2yc'
_symmetry_space_group_name_H-M 'C 1 2/c 1'
_atom_sites_solution_hydrogens geom
_atom_sites_solution_primary direct
_atom_sites_solution_secondary difmap
_audit_creation_method SHELXL-97
_cell_angle_alpha 90.00
_cell_angle_beta 95.397(2)
_cell_angle_gamma 90.00
_cell_formula_units_Z 8
_cell_length_a 28.983(2)
_cell_length_b 6.0809(5)
_cell_length_c 16.5590(10)
_cell_measurement_reflns_used 1977
_cell_measurement_temperature 295(2)
_cell_measurement_theta_max 23.7
_cell_measurement_theta_min 2.3
_cell_volume 2905.5(4)
_computing_cell_refinement 'SAINT (Bruker, 2000)'
_computing_data_collection 'SMART (Bruker, 2000)'
_computing_data_reduction SAINT
_computing_molecular_graphics 'ORTEPII (Johnson, 1976)'
_computing_publication_material SHELXL97
_computing_structure_refinement 'SHELXL97 (Sheldrick, 1997)'
_computing_structure_solution 'SHELXS97 (Sheldrick, 1997)'
_diffrn_ambient_temperature 295(2)
_diffrn_measured_fraction_theta_full 0.993
_diffrn_measured_fraction_theta_max 0.993
_diffrn_measurement_device_type 'Bruker SMART area-detector'
_diffrn_measurement_method '\f and \w'
_diffrn_radiation_monochromator graphite
_diffrn_radiation_source 'fine-focus sealed tube'
_diffrn_radiation_type MoK\a
_diffrn_radiation_wavelength 0.71073
_diffrn_reflns_av_R_equivalents 0.039
_diffrn_reflns_av_sigmaI/netI 0.054
_diffrn_reflns_limit_h_max 36
_diffrn_reflns_limit_h_min -30
_diffrn_reflns_limit_k_max 7
_diffrn_reflns_limit_k_min -7
_diffrn_reflns_limit_l_max 18
_diffrn_reflns_limit_l_min -21
_diffrn_reflns_number 8682
_diffrn_reflns_theta_full 27.05
_diffrn_reflns_theta_max 27.1
_diffrn_reflns_theta_min 1.4
_diffrn_standards_decay_% 0
_diffrn_standards_interval_count 0
_diffrn_standards_interval_time 0
_diffrn_standards_number 0
_exptl_absorpt_coefficient_mu 0.106
_exptl_absorpt_correction_type none
_exptl_crystal_colour 'Orange red'
_exptl_crystal_density_diffrn 1.451
_exptl_crystal_density_method 'not measured'
_exptl_crystal_description Block
_exptl_crystal_F_000 1320
_exptl_crystal_size_max 0.26
_exptl_crystal_size_mid 0.23
_exptl_crystal_size_min 0.16
_refine_diff_density_max 0.260
_refine_diff_density_min -0.536
_refine_ls_extinction_method none
_refine_ls_goodness_of_fit_ref 1.02
_refine_ls_hydrogen_treatment constr
_refine_ls_matrix_type full
_refine_ls_number_parameters 213
_refine_ls_number_reflns 3167
_refine_ls_number_restraints 0
_refine_ls_restrained_S_all 1.02
_refine_ls_R_factor_all 0.113
_refine_ls_R_factor_gt 0.051
_refine_ls_shift/su_max 0.001
_refine_ls_shift/su_mean 0.000
_refine_ls_structure_factor_coef Fsqd
_refine_ls_weighting_details 'calc w = 1/[\s^2^(Fo^2^)+(0.0931P)^2^] where P = (Fo^2^+2Fc^2^)/3'
_refine_ls_weighting_scheme calc
_refine_ls_wR_factor_gt 0.135
_refine_ls_wR_factor_ref 0.174
_reflns_number_gt 1720
_reflns_number_total 3167
_reflns_threshold_expression I>2\s(I)
_cod_data_source_file lh6504.cif
_cod_data_source_block I
_cod_depositor_comments
;
The following automatic conversions were performed:
'_symmetry_cell_setting' value 'Monoclinic' changed to 'monoclinic'
according to '/home/saulius/struct/CIF-dictionaries/cif_core.dic'
dictionary named 'cif_core.dic' version 2.4.1 from
2010-06-29.

'_exptl_absorpt_correction_type' value 'None' changed to
'none' according to '/home/saulius/struct/CIF-dictionaries/cif_core.dic'
dictionary named 'cif_core.dic' version 2.4.1 from 2010-06-29.

Automatic conversion script
Id: cif_fix_enum 1527 2010-12-29 10:47:43Z saulius 

The following automatic conversions were performed:

'_symmetry_cell_setting' value 'Monoclinic' changed to 'monoclinic'
according to /home/saulius/struct/CIF-dictionaries/cif_core.dic
dictionary named 'cif_core.dic' version 2.4.1 from
2010-06-29.

'_exptl_absorpt_correction_type' value 'None' changed to
'none' according to
/home/saulius/struct/CIF-dictionaries/cif_core.dic dictionary named
'cif_core.dic' version 2.4.1 from 2010-06-29.

Automatic conversion script
Id: cif_fix_values 1715 2011-07-08 13:25:40Z adriana 
;
_cod_original_sg_symbol_H-M 'C 2/c'
_cod_original_formula_sum 'C16 H13 N4 O3.50'
_cod_database_code 2207287
_cod_database_fobs_code 2207287

loop_
_symmetry_equiv_pos_as_xyz
'x, y, z'
'-x, y, -z+1/2'
'x+1/2, y+1/2, z'
'-x+1/2, y+1/2, -z+1/2'
'-x, -y, -z'
'x, -y, z-1/2'
'-x+1/2, -y+1/2, -z'
'x+1/2, -y+1/2, z-1/2'

loop_
_atom_site_label
_atom_site_fract_x
_atom_site_fract_y
_atom_site_fract_z
_atom_site_U_iso_or_equiv
_atom_site_adp_type
_atom_site_calc_flag
_atom_site_refinement_flags
_atom_site_occupancy
_atom_site_type_symbol
O1 0.39330(10) 0.3877(3) 0.68050(10) 0.0707(7) Uani d . 1 O
O2 0.44790(10) 0.6019(3) 0.65160(10) 0.0547(5) Uani d . 1 O
O3 0.45770(10) 1.0832(3) 0.57320(10) 0.0534(5) Uani d . 1 O
O1w 0.5000 0.2367(6) 0.7500 0.0851(10) Uani d S 1 O
N1 0.40710(10) 0.5530(4) 0.64880(10) 0.0442(6) Uani d . 1 N
N2 0.45270(10) 0.7976(3) 0.48740(10) 0.0438(6) Uani d . 1 N
N3 0.42590(10) 0.6299(3) 0.45080(10) 0.0420(5) Uani d . 1 N
N4 0.41660(10) 0.0103(4) 0.29270(10) 0.0498(6) Uani d . 1 N
C1 0.38720(10) 0.8766(4) 0.5626(2) 0.0400(6) Uani d . 1 C
C2 0.37280(10) 0.7014(4) 0.6076(2) 0.0394(6) Uani d . 1 C
C3 0.32710(10) 0.6636(5) 0.6181(2) 0.0522(7) Uani d . 1 C
C4 0.29420(10) 0.8030(6) 0.5831(2) 0.0624(9) Uani d . 1 C
C5 0.30700(10) 0.9786(6) 0.5399(2) 0.0700(10) Uani d . 1 C
C6 0.35290(10) 1.0171(5) 0.5297(2) 0.0591(8) Uani d . 1 C
C7 0.43580(10) 0.9255(4) 0.5432(2) 0.0408(6) Uani d . 1 C
C8 0.44770(10) 0.5011(4) 0.4068(2) 0.0418(6) Uani d . 1 C
C9 0.42510(10) 0.3234(4) 0.3624(2) 0.0399(6) Uani d . 1 C
C10 0.44750(10) 0.1578(4) 0.3267(2) 0.0455(7) Uani d . 1 C
C11 0.37650(10) 0.2756(4) 0.34870(10) 0.0387(6) Uani d . 1 C
C12 0.37270(10) 0.0749(4) 0.3058(2) 0.0439(6) Uani d . 1 C
C13 0.33030(10) -0.0240(5) 0.2832(2) 0.0553(7) Uani d . 1 C
C14 0.29120(10) 0.0828(5) 0.3036(2) 0.0608(8) Uani d . 1 C
C15 0.29380(10) 0.2818(5) 0.3443(2) 0.0574(8) Uani d . 1 C
C16 0.33570(10) 0.3806(4) 0.3673(2) 0.0473(7) Uani d . 1 C
H1w 0.4950 0.3266 0.7095 0.102 Uiso d . 1 H
H2n 0.4803 0.8193 0.4742 0.053 Uiso calc R 1 H
H4n 0.4235 -0.1060 0.2668 0.060 Uiso calc R 1 H
H3 0.3187 0.5444 0.6487 0.063 Uiso calc R 1 H
H4 0.2630 0.7776 0.5889 0.075 Uiso calc R 1 H
H5 0.2844 1.0744 0.5169 0.083 Uiso calc R 1 H
H6 0.3610 1.1392 0.5003 0.071 Uiso calc R 1 H
H8 0.4792 0.5234 0.4036 0.050 Uiso calc R 1 H
H10 0.4795 0.1477 0.3259 0.055 Uiso calc R 1 H
H13 0.3284 -0.1571 0.2555 0.066 Uiso calc R 1 H
H14 0.2623 0.0198 0.2896 0.073 Uiso calc R 1 H
H15 0.2666 0.3504 0.3563 0.069 Uiso calc R 1 H
H16 0.3370 0.5144 0.3946 0.057 Uiso calc R 1 H

loop_
_atom_site_aniso_label
_atom_site_aniso_U_11
_atom_site_aniso_U_22
_atom_site_aniso_U_33
_atom_site_aniso_U_12
_atom_site_aniso_U_13
_atom_site_aniso_U_23
O1 0.0660(10) 0.0500(10) 0.099(2) 0.0040(10) 0.0260(10) 0.0240(10)
O2 0.0390(10) 0.0590(10) 0.0660(10) 0.0020(10) 0.0080(10) 0.0110(10)
O3 0.0530(10) 0.0500(10) 0.0590(10) -0.0100(10) 0.0140(10) -0.0150(10)
O1w 0.087(2) 0.08(2) 0.091(2) 0.000 0.018(2) 0.000
N1 0.0440(10) 0.0410(10) 0.0500(10) 0.0030(10) 0.0140(10) 0.0010(10)
N2 0.0420(10) 0.0440(10) 0.0480(10) -0.0090(10) 0.0160(10) -0.0070(10)
N3 0.0470(10) 0.0370(10) 0.0430(10) -0.0070(10) 0.0100(10) -0.0040(10)
N4 0.0530(10) 0.0410(10) 0.056(2) 0.0060(10) 0.0100(10) -0.0110(10)
C1 0.0420(10) 0.044(2) 0.0350(10) 0.0020(10) 0.0090(10) -0.0040(10)
C2 0.0380(10) 0.041(2) 0.0400(10) 0.0000(10) 0.0070(10) -0.0060(10)
C3 0.042(2) 0.059(2) 0.057(2) -0.0050(10) 0.0130(10) -0.0010(10)
C4 0.037(2) 0.087(2) 0.064(2) 0.004(2) 0.0110(10) -0.001(2)
C5 0.050(2) 0.099(3) 0.059(2) 0.029(2) 0.004(2) 0.014(2)
C6 0.058(2) 0.071(2) 0.051(2) 0.016(2) 0.0150(10) 0.014(2)
C7 0.045(2) 0.040(2) 0.0380(10) -0.0010(10) 0.0090(10) 0.0000(10)
C8 0.0410(10) 0.043(2) 0.043(2) -0.0010(10) 0.0100(10) 0.0000(10)
C9 0.0430(10) 0.038(2) 0.0400(10) 0.0020(10) 0.0090(10) 0.0000(10)
C10 0.041(2) 0.047(2) 0.049(2) 0.0040(10) 0.0080(10) -0.0040(10)
C11 0.045(2) 0.0350(10) 0.0380(10) 0.0050(10) 0.0080(10) 0.0040(10)
C12 0.048(2) 0.042(2) 0.042(2) 0.0020(10) 0.0070(10) 0.0030(10)
C13 0.059(2) 0.052(2) 0.055(2) -0.0090(10) 0.0060(10) -0.0040(10)
C14 0.047(2) 0.074(2) 0.061(2) -0.008(2) 0.0020(10) 0.004(2)
C15 0.049(2) 0.068(2) 0.056(2) 0.011(2) 0.0090(10) 0.003(2)
C16 0.049(2) 0.045(2) 0.048(2) 0.0100(10) 0.0090(10) 0.0040(10)

loop_
_atom_type_symbol
_atom_type_description
_atom_type_scat_dispersion_real
_atom_type_scat_dispersion_imag
_atom_type_scat_source
C C 0.0033 0.0016 'International Tables Vol C Tables 4.2.6.8 and 6.1.1.4'
H H 0.0000 0.0000 'International Tables Vol C Tables 4.2.6.8 and 6.1.1.4'
N N 0.0061 0.0033 'International Tables Vol C Tables 4.2.6.8 and 6.1.1.4'
O O 0.0106 0.0060 'International Tables Vol C Tables 4.2.6.8 and 6.1.1.4'

loop_
_geom_angle_atom_site_label_1
_geom_angle_atom_site_label_2
_geom_angle_atom_site_label_3
_geom_angle
_geom_angle_publ_flag
O2 N1 O1 122.9(2) no
O2 N1 C2 118.9(2) no
O1 N1 C2 118.2(2) no
C7 N2 N3 120.2(2) no
C8 N3 N2 114.4(2) no
C10 N4 C12 109.4(2) no
C6 C1 C2 116.3(2) no
C6 C1 C7 116.5(2) no
C2 C1 C7 127.1(2) no
C3 C2 C1 122.8(3) no
C3 C2 N1 117.3(2) no
C1 C2 N1 119.9(2) no
C4 C3 C2 119.2(3) no
C5 C4 C3 119.9(3) no
C4 C5 C6 120.9(3) no
C5 C6 C1 121.0(3) no
O3 C7 N2 121.6(2) no
O3 C7 C1 121.8(2) no
N2 C7 C1 116.5(2) no
N3 C8 C9 121.9(2) no
C10 C9 C8 124.5(2) no
C10 C9 C11 106.4(2) no
C8 C9 C11 129.0(2) no
N4 C10 C9 110.3(2) no
C16 C11 C12 118.5(2) no
C16 C11 C9 135.0(2) no
C12 C11 C9 106.4(2) no
N4 C12 C13 130.3(3) no
N4 C12 C11 107.4(2) no
C13 C12 C11 122.4(2) no
C14 C13 C12 117.3(3) no
C13 C14 C15 121.6(3) no
C16 C15 C14 121.5(3) no
C15 C16 C11 118.7(3) no
C7 N2 H2n 119.9 no
N3 N2 H2n 119.9 no
C10 N4 H4n 125.3 no
C12 N4 H4n 125.3 no
C4 C3 H3 120.4 no
C2 C3 H3 120.4 no
C5 C4 H4 120.1 no
C3 C4 H4 120.1 no
C4 C5 H5 119.6 no
C6 C5 H5 119.6 no
C5 C6 H6 119.5 no
C1 C6 H6 119.5 no
N3 C8 H8 119.0 no
C9 C8 H8 119.0 no
N4 C10 H10 124.9 no
C9 C10 H10 124.9 no
C14 C13 H13 121.3 no
C12 C13 H13 121.3 no
C13 C14 H14 119.2 no
C15 C14 H14 119.2 no
C16 C15 H15 119.2 no
C14 C15 H15 119.2 no
C15 C16 H16 120.7 no
C11 C16 H16 120.7 no

loop_
_geom_bond_atom_site_label_1
_geom_bond_atom_site_label_2
_geom_bond_distance
_geom_bond_publ_flag
O1 N1 1.219(3) no
O2 N1 1.216(2) no
O3 C7 1.230(3) no
N1 C2 1.463(3) no
N2 C7 1.335(3) no
N2 N3 1.386(3) no
N3 C8 1.277(3) no
N4 C10 1.352(3) no
N4 C12 1.370(3) no
C1 C6 1.383(4) no
C1 C2 1.387(3) no
C1 C7 1.501(3) no
C2 C3 1.371(3) no
C3 C4 1.365(4) no
C4 C5 1.356(4) no
C5 C6 1.379(4) no
C8 C9 1.432(3) no
C9 C10 1.363(3) no
C9 C11 1.436(3) no
C11 C16 1.401(3) no
C11 C12 1.411(3) no
C12 C13 1.387(4) no
C13 C14 1.375(4) no
C14 C15 1.383(4) no
C15 C16 1.377(4) no
O1w H1w 0.87 no
N2 H2n 0.86 no
N4 H4n 0.86 no
C3 H3 0.93 no
C4 H4 0.93 no
C5 H5 0.93 no
C6 H6 0.93 no
C8 H8 0.93 no
C10 H10 0.93 no
C13 H13 0.93 no
C14 H14 0.93 no
C15 H15 0.93 no
C16 H16 0.93 no

loop_
_geom_hbond_atom_site_label_D
_geom_hbond_atom_site_label_H
_geom_hbond_atom_site_label_A
_geom_hbond_site_symmetry_A
_geom_hbond_distance_DH
_geom_hbond_distance_HA
_geom_hbond_distance_DA
_geom_hbond_angle_DHA
_geom_hbond_publ_flag
N2 H2n O3 5_676 0.86 2.11 2.961(3) 169 yes
N4 H4n O1 6 0.86 2.35 3.087(3) 144 yes
N4 H4n O1w 5_656 0.86 2.40 2.985(3) 126 yes
O1w H1w O2 . 0.87 2.31 3.066(3) 146 yes

loop_
_geom_torsion_atom_site_label_1
_geom_torsion_atom_site_label_2
_geom_torsion_atom_site_label_3
_geom_torsion_atom_site_label_4
_geom_torsion
_geom_torsion_publ_flag
C7 N2 N3 C8 -171.2(2) no
C6 C1 C2 C3 1.4(4) no
C7 C1 C2 C3 -176.1(2) no
C6 C1 C2 N1 -176.1(2) no
C7 C1 C2 N1 6.4(4) no
O2 N1 C2 C3 -168.3(2) no
O1 N1 C2 C3 10.1(3) no
O2 N1 C2 C1 9.4(3) no
O1 N1 C2 C1 -172.2(2) no
C1 C2 C3 C4 0.1(4) no
N1 C2 C3 C4 177.6(2) no
C2 C3 C4 C5 -1.3(4) no
C3 C4 C5 C6 1.0(5) no
C4 C5 C6 C1 0.6(5) no
C2 C1 C6 C5 -1.7(4) no
C7 C1 C6 C5 176.1(3) no
N3 N2 C7 O3 -175.7(2) no
N3 N2 C7 C1 -0.1(3) no
C6 C1 C7 O3 72.2(3) no
C2 C1 C7 O3 -110.3(3) no
C6 C1 C7 N2 -103.4(3) no
C2 C1 C7 N2 74.1(3) no
N2 N3 C8 C9 -177.9(2) no
N3 C8 C9 C10 -167.5(2) no
N3 C8 C9 C11 9.7(4) no
C12 N4 C10 C9 -0.5(3) no
C8 C9 C10 N4 177.2(2) no
C11 C9 C10 N4 -0.6(3) no
C10 C9 C11 C16 -178.0(3) no
C8 C9 C11 C16 4.3(5) no
C10 C9 C11 C12 1.4(3) no
C8 C9 C11 C12 -176.3(2) no
C10 N4 C12 C13 -179.3(3) no
C10 N4 C12 C11 1.4(3) no
C16 C11 C12 N4 177.9(2) no
C9 C11 C12 N4 -1.7(3) no
C16 C11 C12 C13 -1.6(4) no
C9 C11 C12 C13 178.9(2) no
N4 C12 C13 C14 -178.6(3) no
C11 C12 C13 C14 0.7(4) no
C12 C13 C14 C15 0.5(4) no
C13 C14 C15 C16 -0.9(4) no
C14 C15 C16 C11 0.0(4) no
C12 C11 C16 C15 1.2(4) no
C9 C11 C16 C15 -179.5(3) no

loop_
_cod_related_entry_id
_cod_related_entry_database
_cod_related_entry_code
1 ChemSpider 21180113
